data_7132950
loop_
_publ_author_name
'Lv, Kuo'
'Zhang, Minzhe'
'Xia, Xin'
'Liu, Wenjing'
'Wan, Keke'
'Zhang, Ming'
'Li, Feng'

_publ_section_title
;
 Cyano modified triphenylmethyl radical skeletons: higher stability and
 efficiency.
;
_journal_issue 36
_journal_name_full 'Chemical communications (Cambridge, England)'
_journal_page_first 4846
_journal_page_last 4849
_journal_paper_doi 10.1039/d4cc00903g
_journal_volume 60
_journal_year 2024
_chemical_formula_moiety 'C21 H6 Cl7 N2'
_chemical_formula_sum 'C21 H6 Cl7 N2'
_chemical_formula_weight 534.43
_space_group_crystal_system triclinic
_space_group_IT_number 2
_space_group_name_Hall '-P 1'
_space_group_name_H-M_alt 'P -1'
_atom_sites_solution_hydrogens geom
_atom_sites_solution_primary iterative
_audit_creation_date 2023-12-28
_audit_creation_method
;
Olex2 1.5
(compiled 2023.08.24 svn.re1ec1418 for OlexSys, GUI svn.r6817)
;
_audit_update_record
;
2024-01-13 deposited with the CCDC.	2024-04-08 downloaded from the CCDC.
;
_cell_angle_alpha 67.189(5)
_cell_angle_beta 84.761(5)
_cell_angle_gamma 73.004(5)
_cell_formula_units_Z 2
_cell_length_a 8.2197(11)
_cell_length_b 11.2036(15)
_cell_length_c 13.6336(18)
_cell_measurement_reflns_used 9937
_cell_measurement_temperature 201.00
_cell_measurement_theta_max 27.51
_cell_measurement_theta_min 2.59
_cell_volume 1106.4(3)
_computing_cell_refinement 'SAINT V8.40A (Bruker, 2019)'
_computing_data_reduction 'SAINT V8.40A (Bruker, 2019)'
_computing_molecular_graphics 'Olex2 1.5 (Dolomanov et al., 2009)'
_computing_publication_material 'Olex2 1.5 (Dolomanov et al., 2009)'
_computing_structure_refinement 'SHELXL 2018/3 (Sheldrick, 2015)'
_computing_structure_solution 'olex2.solve 1.5 (Bourhis et al., 2015)'
_diffrn_ambient_temperature 201.00
_diffrn_measured_fraction_theta_full 0.998
_diffrn_measured_fraction_theta_max 0.995
_diffrn_measurement_device_type 'CCD area detector'
_diffrn_measurement_method 'phi and omega scans'
_diffrn_radiation_monochromator graphite
_diffrn_radiation_type MoK\a
_diffrn_radiation_wavelength 0.71073
_diffrn_reflns_av_R_equivalents 0.0539
_diffrn_reflns_av_unetI/netI 0.0363
_diffrn_reflns_Laue_measured_fraction_full 0.998
_diffrn_reflns_Laue_measured_fraction_max 0.995
_diffrn_reflns_limit_h_max 10
_diffrn_reflns_limit_h_min -10
_diffrn_reflns_limit_k_max 14
_diffrn_reflns_limit_k_min -14
_diffrn_reflns_limit_l_max 17
_diffrn_reflns_limit_l_min -17
_diffrn_reflns_number 27967
_diffrn_reflns_point_group_measured_fraction_full 0.998
_diffrn_reflns_point_group_measured_fraction_max 0.995
_diffrn_reflns_theta_full 25.242
_diffrn_reflns_theta_max 27.529
_diffrn_reflns_theta_min 2.592
_diffrn_source_current 30.0
_diffrn_source_power 1.5
_diffrn_source_voltage 50.0
_exptl_absorpt_coefficient_mu 0.909
_exptl_absorpt_correction_T_max 0.977
_exptl_absorpt_correction_T_min 0.959
_exptl_absorpt_correction_type multi-scan
_exptl_absorpt_process_details SADABS
_exptl_crystal_colour colourless
_exptl_crystal_colour_primary colourless
_exptl_crystal_density_diffrn 1.604
_exptl_crystal_description block
_exptl_crystal_F_000 530
_exptl_crystal_size_max 0.05
_exptl_crystal_size_mid 0.03
_exptl_crystal_size_min 0.02
_refine_diff_density_max 0.883
_refine_diff_density_min -1.279
_refine_diff_density_rms 0.079
_refine_ls_extinction_method none
_refine_ls_goodness_of_fit_ref 1.035
_refine_ls_hydrogen_treatment constr
_refine_ls_matrix_type full
_refine_ls_number_parameters 298
_refine_ls_number_reflns 5069
_refine_ls_number_restraints 56
_refine_ls_restrained_S_all 1.052
_refine_ls_R_factor_all 0.0515
_refine_ls_R_factor_gt 0.0443
_refine_ls_shift/su_max 0.000
_refine_ls_shift/su_mean 0.000
_refine_ls_structure_factor_coef Fsqd
_refine_ls_weighting_details 'w=1/[\s^2^(Fo^2^)+(0.0290P)^2^+2.2036P] where P=(Fo^2^+2Fc^2^)/3'
_refine_ls_weighting_scheme calc
_refine_ls_wR_factor_gt 0.1014
_refine_ls_wR_factor_ref 0.1067
_reflns_Friedel_coverage 0.000
_reflns_number_gt 4448
_reflns_number_total 5069
_reflns_threshold_expression 'I > 2\s(I)'
_cod_data_source_file d4cc00903g2.cif
_cod_data_source_block TTM-2CN
_cod_depositor_comments 'Adding full bibliography for 7132949--7132950.cif.'
_cod_database_code 7132950
_shelx_shelxl_version_number 2018/3
_shelx_space_group_comment
;
The symmetry employed for this shelxl refinement is uniquely defined
by the following loop, which should always be used as a source of
symmetry information in preference to the above space-group names.
They are only intended as comments.
;
_olex2_refinement_description
;
1. Fixed Uiso
 At 1.2 times of:
  All C(H) groups
2. Restrained distances
 C22-C19
 1.53 with sigma of 0.01
 N1-C22
 1.158 with sigma of 0.001
 C19-C22
 1.53 with sigma of 0.0001
 C2-C1
 1.53 with sigma of 0.001
 N3-C1
 1.158 with sigma of 0.01
 C22-C18 \\sim C22-C20
 with sigma of 0.02
 N1-C18 \\sim N1-C20
 with sigma of 0.02
 C1-C3 \\sim C1-C7
 with sigma of 0.02
 N3-C3 \\sim N3-C7
 with sigma of 0.02
3. Restrained planarity
 C20, C19, C18, C22
 with sigma of 0.01
 N1, C22, C18, C20, C19
 with sigma of 0.01
 C2, C1, N3, C3, C7
 with sigma of 0.01
4. Uiso/Uaniso restraints and constraints
Cl8: within 2A with sigma of 0.001 and sigma for terminal atoms of 0.002 within
2A
N1 \\sim C22: within 2A with sigma of 0.001 and sigma for terminal atoms of
0.002 within 2A
C1 \\sim N3: within 2A with sigma of 0.001 and sigma for terminal atoms of
0.002 within 2A
Uanis(C22) \\sim Ueq: with sigma of 0.0001 and sigma for terminal atoms of
0.0002
Uanis(N1) \\sim Ueq, Uanis(C22) \\sim Ueq: with sigma of 0.001 and sigma for
terminal atoms of 0.002
Uanis(Cl8) \\sim Ueq: with sigma of 0.001 and sigma for terminal atoms of 0.002
Uanis(C1) \\sim Ueq, Uanis(N3) \\sim Ueq: with sigma of 0.001 and sigma for
terminal atoms of 0.002
5. Others
 Fixed Sof: Cl1(0.75) C22(0.83) N1(0.83) Cl8(0.25) N3(0.17) C1(0.17)
6.a Aromatic/amide H refined with riding coordinates:
 C18(H18), C7(H7), C3(H3), C13(H13), C20(H20), C11(H11)
;
_olex2_submission_special_instructions 'No special instructions were received'

loop_
_space_group_symop_operation_xyz
'x, y, z'
'-x, -y, -z'

loop_
_atom_site_label
_atom_site_type_symbol
_atom_site_fract_x
_atom_site_fract_y
_atom_site_fract_z
_atom_site_U_iso_or_equiv
_atom_site_adp_type
_atom_site_occupancy
_atom_site_site_symmetry_order
_atom_site_calc_flag
_atom_site_refinement_flags_posn
_atom_site_refinement_flags_adp
_atom_site_refinement_flags_occupancy
_atom_site_disorder_assembly
_atom_site_disorder_group
Cl6 Cl 0.44664(8) 0.31369(6) 0.45596(5) 0.02754(14) Uani 1 1 d . . . . .
Cl4 Cl -0.12303(7) 0.28896(7) 0.23053(5) 0.03049(15) Uani 1 1 d . . . . .
Cl3 Cl -0.02712(8) 0.55293(6) 0.30297(5) 0.03037(15) Uani 1 1 d . . . . .
Cl2 Cl 0.28416(8) 0.01111(6) 0.46563(6) 0.03058(15) Uani 1 1 d . . . . .
Cl5 Cl 0.57295(8) 0.13854(8) 0.23484(6) 0.03818(18) Uani 1 1 d . . . . .
Cl7 Cl 0.19080(9) 0.48085(8) 0.05098(5) 0.03599(17) Uani 1 1 d . . . . .
Cl1 Cl -0.22411(15) 0.23236(13) 0.67213(10) 0.0438(3) Uani 0.75 1 d . . P A 2
C10 C 0.0733(3) 0.1989(2) 0.20074(19) 0.0209(5) Uani 1 1 d . . . . .
C16 C 0.3238(3) 0.3956(2) 0.25207(19) 0.0207(5) Uani 1 1 d . . . . .
C9 C 0.2255(3) 0.2111(2) 0.23057(19) 0.0212(5) Uani 1 1 d . . . . .
C4 C 0.1322(3) 0.1549(2) 0.4682(2) 0.0227(5) Uani 1 1 d . . . . .
C14 C 0.3766(3) 0.1381(3) 0.1978(2) 0.0242(5) Uani 1 1 d . . . . .
C12 C 0.2230(3) 0.0540(2) 0.11102(19) 0.0221(5) Uani 1 1 d . . . . .
C5 C 0.1238(3) 0.2814(2) 0.38645(19) 0.0203(4) Uani 1 1 d . . . . .
C18 C 0.5200(3) 0.5062(2) 0.2846(2) 0.0239(5) Uani 1 1 d D . . . .
H18 H 0.590662 0.513786 0.332008 0.029 Uiso 1 1 calc R U . . .
C7 C -0.1023(3) 0.3795(3) 0.4867(2) 0.0253(5) Uani 1 1 d D . . . .
H7 H -0.181692 0.456544 0.493670 0.030 Uiso 1 1 calc R U . . .
C3 C 0.0279(3) 0.1379(3) 0.5555(2) 0.0262(5) Uani 1 1 d D . . . .
H3 H 0.036822 0.051051 0.609036 0.031 Uiso 1 1 calc R U . . .
C6 C 0.0039(3) 0.3923(2) 0.40064(19) 0.0211(5) Uani 1 1 d . . . . .
C13 C 0.3777(3) 0.0603(3) 0.1397(2) 0.0255(5) Uani 1 1 d . . . . .
H13 H 0.482101 0.012185 0.119651 0.031 Uiso 1 1 calc R U . . .
C21 C 0.3213(3) 0.4816(3) 0.1441(2) 0.0241(5) Uani 1 1 d . . . . .
N2 N 0.2231(3) -0.0913(3) 0.0038(2) 0.0414(6) Uani 1 1 d . . . . .
C20 C 0.4128(3) 0.5762(3) 0.1058(2) 0.0269(5) Uani 1 1 d D . . . .
H20 H 0.410128 0.631329 0.032289 0.032 Uiso 1 1 calc R U . . .
C11 C 0.0696(3) 0.1233(3) 0.14127(19) 0.0232(5) Uani 1 1 d . . . . .
H11 H -0.035755 0.118921 0.121507 0.028 Uiso 1 1 calc R U . . .
C15 C 0.2226(3) -0.0294(3) 0.0490(2) 0.0266(5) Uani 1 1 d . . . . .
C17 C 0.4264(3) 0.4130(2) 0.32086(19) 0.0207(4) Uani 1 1 d . . . . .
C2 C -0.0900(3) 0.2517(3) 0.5624(2) 0.0280(5) Uani 1 1 d D . . . .
C8 C 0.2274(3) 0.2957(3) 0.2905(2) 0.0250(5) Uani 1 1 d . . . . .
C19 C 0.5076(2) 0.58693(17) 0.1786(2) 0.0253(5) Uani 1 1 d D . . . .
C22 C 0.6027(3) 0.6949(2) 0.1440(4) 0.0444(10) Uani 0.83 1 d D U P B 1
N1 N 0.6733(4) 0.7770(3) 0.1150(3) 0.0461(7) Uani 0.83 1 d D U P B 1
Cl8 Cl 0.6289(5) 0.7072(4) 0.1223(4) 0.0491(9) Uani 0.25 1 d . U P B 2
N3 N -0.3271(14) 0.2232(12) 0.7059(9) 0.031(3) Uani 0.17 1 d D U P A 1
C1 C -0.2273(10) 0.2340(15) 0.6462(6) 0.029(3) Uani 0.17 1 d D U P A 1

loop_
_atom_site_aniso_label
_atom_site_aniso_U_11
_atom_site_aniso_U_22
_atom_site_aniso_U_33
_atom_site_aniso_U_23
_atom_site_aniso_U_13
_atom_site_aniso_U_12
Cl6 0.0281(3) 0.0298(3) 0.0266(3) -0.0097(2) -0.0042(2) -0.0106(2)
Cl4 0.0189(3) 0.0426(4) 0.0399(4) -0.0263(3) 0.0014(2) -0.0085(2)
Cl3 0.0328(3) 0.0252(3) 0.0281(3) -0.0070(2) -0.0001(2) -0.0049(2)
Cl2 0.0232(3) 0.0263(3) 0.0426(4) -0.0164(3) -0.0005(2) -0.0026(2)
Cl5 0.0186(3) 0.0597(5) 0.0559(4) -0.0408(4) 0.0044(3) -0.0144(3)
Cl7 0.0362(4) 0.0491(4) 0.0281(3) -0.0112(3) -0.0067(3) -0.0223(3)
Cl1 0.0482(6) 0.0432(6) 0.0397(6) -0.0172(5) 0.0233(5) -0.0171(5)
C10 0.0193(11) 0.0253(11) 0.0225(11) -0.0124(9) 0.0034(9) -0.0088(9)
C16 0.0176(10) 0.0234(11) 0.0267(12) -0.0146(10) 0.0027(9) -0.0074(9)
C9 0.0216(11) 0.0269(12) 0.0219(11) -0.0134(10) 0.0032(9) -0.0116(9)
C4 0.0160(10) 0.0271(12) 0.0305(12) -0.0163(10) -0.0004(9) -0.0063(9)
C14 0.0177(11) 0.0356(13) 0.0287(12) -0.0185(11) 0.0029(9) -0.0128(10)
C12 0.0263(12) 0.0246(12) 0.0215(11) -0.0129(9) 0.0016(9) -0.0107(9)
C5 0.0175(10) 0.0263(12) 0.0235(11) -0.0137(9) 0.0004(9) -0.0095(9)
C18 0.0187(11) 0.0220(11) 0.0344(13) -0.0134(10) -0.0040(9) -0.0053(9)
C7 0.0210(11) 0.0283(12) 0.0297(13) -0.0159(10) 0.0024(9) -0.0053(9)
C3 0.0254(12) 0.0262(12) 0.0278(12) -0.0086(10) 0.0013(10) -0.0109(10)
C6 0.0207(11) 0.0234(11) 0.0217(11) -0.0102(9) -0.0017(9) -0.0068(9)
C13 0.0229(12) 0.0314(13) 0.0281(12) -0.0174(11) 0.0053(10) -0.0094(10)
C21 0.0190(11) 0.0305(13) 0.0273(12) -0.0141(10) -0.0006(9) -0.0090(9)
N2 0.0335(13) 0.0502(16) 0.0495(16) -0.0290(13) -0.0001(11) -0.0104(11)
C20 0.0232(12) 0.0285(13) 0.0290(13) -0.0098(10) 0.0015(10) -0.0089(10)
C11 0.0228(11) 0.0304(12) 0.0227(11) -0.0126(10) -0.0001(9) -0.0128(10)
C15 0.0179(11) 0.0375(14) 0.0281(12) -0.0152(11) -0.0007(9) -0.0087(10)
C17 0.0182(10) 0.0206(11) 0.0247(11) -0.0109(9) -0.0001(9) -0.0041(8)
C2 0.0270(12) 0.0363(14) 0.0260(12) -0.0158(11) 0.0094(10) -0.0138(11)
C8 0.0248(12) 0.0313(13) 0.0281(12) -0.0176(10) 0.0060(10) -0.0141(10)
C19 0.0200(11) 0.0213(11) 0.0356(13) -0.0106(10) 0.0001(10) -0.0073(9)
C22 0.0445(10) 0.0444(10) 0.0444(10) -0.0168(4) 0.00108(11) -0.0124(3)
N1 0.0480(12) 0.0438(12) 0.0494(12) -0.0145(10) -0.0025(10) -0.0204(10)
Cl8 0.0448(14) 0.0532(16) 0.0466(17) -0.0162(12) -0.0102(12) -0.0101(12)
N3 0.030(3) 0.030(3) 0.031(3) -0.0103(17) 0.0023(15) -0.0080(16)
C1 0.028(3) 0.029(3) 0.029(3) -0.0111(13) 0.0001(10) -0.0082(12)

loop_
_atom_type_symbol
_atom_type_description
_atom_type_scat_dispersion_real
_atom_type_scat_dispersion_imag
_atom_type_scat_source
C C 0.0033 0.0016 'International Tables Vol C Tables 4.2.6.8 and 6.1.1.4'
H H 0.0000 0.0000 'International Tables Vol C Tables 4.2.6.8 and 6.1.1.4'
Cl Cl 0.1484 0.1585 'International Tables Vol C Tables 4.2.6.8 and 6.1.1.4'
N N 0.0061 0.0033 'International Tables Vol C Tables 4.2.6.8 and 6.1.1.4'

loop_
_geom_angle_atom_site_label_1
_geom_angle_atom_site_label_2
_geom_angle_atom_site_label_3
_geom_angle
_geom_angle_site_symmetry_1
_geom_angle_site_symmetry_3
_geom_angle_publ_flag
C9 C10 Cl4 120.46(18) . . ?
C11 C10 Cl4 116.42(18) . . ?
C11 C10 C9 123.0(2) . . ?
C21 C16 C17 115.2(2) . . ?
C21 C16 C8 122.5(2) . . ?
C17 C16 C8 122.4(2) . . ?
C10 C9 C14 115.3(2) . . ?
C10 C9 C8 122.4(2) . . ?
C14 C9 C8 122.2(2) . . ?
C5 C4 Cl2 120.13(18) . . ?
C3 C4 Cl2 116.5(2) . . ?
C3 C4 C5 123.3(2) . . ?
C9 C14 Cl5 119.82(18) . . ?
C13 C14 Cl5 116.94(19) . . ?
C13 C14 C9 123.2(2) . . ?
C13 C12 C11 120.7(2) . . ?
C13 C12 C15 119.3(2) . . ?
C11 C12 C15 120.0(2) . . ?
C4 C5 C8 122.3(2) . . ?
C6 C5 C4 115.2(2) . . ?
C6 C5 C8 122.4(2) . . ?
C17 C18 H18 120.9 . . ?
C19 C18 H18 120.9 . . ?
C19 C18 C17 118.2(2) . . ?
C6 C7 H7 120.8 . . ?
C2 C7 H7 120.8 . . ?
C2 C7 C6 118.3(2) . . ?
C4 C3 H3 121.0 . . ?
C4 C3 C2 118.0(2) . . ?
C2 C3 H3 121.0 . . ?
C5 C6 Cl3 120.11(18) . . ?
C7 C6 Cl3 116.56(18) . . ?
C7 C6 C5 123.2(2) . . ?
C14 C13 C12 118.8(2) . . ?
C14 C13 H13 120.6 . . ?
C12 C13 H13 120.6 . . ?
C16 C21 Cl7 120.86(18) . . ?
C20 C21 Cl7 115.6(2) . . ?
C20 C21 C16 123.5(2) . . ?
C21 C20 H20 121.3 . . ?
C19 C20 C21 117.3(2) . . ?
C19 C20 H20 121.3 . . ?
C10 C11 C12 118.9(2) . . ?
C10 C11 H11 120.5 . . ?
C12 C11 H11 120.5 . . ?
N2 C15 C12 179.5(3) . . ?
C16 C17 Cl6 121.25(18) . . ?
C18 C17 Cl6 116.14(18) . . ?
C18 C17 C16 122.6(2) . . ?
C7 C2 Cl1 119.3(2) . . ?
C7 C2 C3 122.0(2) . . ?
C7 C2 C1 118.4(6) . . ?
C3 C2 Cl1 118.7(2) . . ?
C3 C2 C1 119.0(6) . . ?
C16 C8 C9 120.3(2) . . ?
C16 C8 C5 121.3(2) . . ?
C5 C8 C9 118.4(2) . . ?
C18 C19 C20 123.3(2) . . ?
C18 C19 C22 116.2(3) . . ?
C18 C19 Cl8 121.9(2) . . ?
C20 C19 C22 120.5(3) . . ?
C20 C19 Cl8 114.7(2) . . ?
N1 C22 C19 178.1(5) . . ?
N3 C1 C2 179.0(16) . . ?

loop_
_geom_bond_atom_site_label_1
_geom_bond_atom_site_label_2
_geom_bond_distance
_geom_bond_site_symmetry_2
_geom_bond_publ_flag
Cl6 C17 1.737(2) . ?
Cl4 C10 1.742(2) . ?
Cl3 C6 1.736(2) . ?
Cl2 C4 1.737(2) . ?
Cl5 C14 1.737(2) . ?
Cl7 C21 1.739(2) . ?
Cl1 C2 1.757(3) . ?
C10 C9 1.409(3) . ?
C10 C11 1.388(3) . ?
C16 C21 1.410(3) . ?
C16 C17 1.418(3) . ?
C16 C8 1.464(3) . ?
C9 C14 1.414(3) . ?
C9 C8 1.476(3) . ?
C4 C5 1.410(3) . ?
C4 C3 1.386(3) . ?
C14 C13 1.385(3) . ?
C12 C13 1.393(3) . ?
C12 C11 1.394(3) . ?
C12 C15 1.484(3) . ?
C5 C6 1.410(3) . ?
C5 C8 1.475(3) . ?
C18 H18 0.9500 . ?
C18 C17 1.388(3) . ?
C18 C19 1.370(4) . ?
C7 H7 0.9500 . ?
C7 C6 1.384(3) . ?
C7 C2 1.383(4) . ?
C3 H3 0.9500 . ?
C3 C2 1.388(4) . ?
C13 H13 0.9500 . ?
C21 C20 1.388(3) . ?
N2 C15 1.091(4) . ?
C20 H20 0.9500 . ?
C20 C19 1.377(4) . ?
C11 H11 0.9500 . ?
C2 C1 1.5293(10) . ?
C19 C22 1.52994(19) . ?
C19 Cl8 1.800(5) . ?
C22 N1 1.1524(10) . ?
N3 C1 1.100(8) . ?

loop_
_geom_torsion_atom_site_label_1
_geom_torsion_atom_site_label_2
_geom_torsion_atom_site_label_3
_geom_torsion_atom_site_label_4
_geom_torsion
_geom_torsion_site_symmetry_1
_geom_torsion_site_symmetry_2
_geom_torsion_site_symmetry_3
_geom_torsion_site_symmetry_4
_geom_torsion_publ_flag
Cl4 C10 C9 C14 -177.20(19) . . . . ?
Cl4 C10 C9 C8 2.0(3) . . . . ?
Cl4 C10 C11 C12 177.17(19) . . . . ?
Cl2 C4 C5 C6 -175.60(17) . . . . ?
Cl2 C4 C5 C8 7.2(3) . . . . ?
Cl2 C4 C3 C2 177.26(19) . . . . ?
Cl5 C14 C13 C12 178.2(2) . . . . ?
Cl7 C21 C20 C19 175.17(15) . . . . ?
C10 C9 C14 Cl5 -177.06(19) . . . . ?
C10 C9 C14 C13 0.6(4) . . . . ?
C10 C9 C8 C16 -128.4(3) . . . . ?
C10 C9 C8 C5 48.8(3) . . . . ?
C16 C21 C20 C19 -1.3(3) . . . . ?
C9 C10 C11 C12 1.2(4) . . . . ?
C9 C14 C13 C12 0.5(4) . . . . ?
C4 C5 C6 Cl3 -176.86(17) . . . . ?
C4 C5 C6 C7 -1.7(3) . . . . ?
C4 C5 C8 C16 -132.1(3) . . . . ?
C4 C5 C8 C9 50.7(3) . . . . ?
C4 C3 C2 Cl1 179.7(2) . . . . ?
C4 C3 C2 C7 -1.6(4) . . . . ?
C4 C3 C2 C1 169.2(4) . . . . ?
C14 C9 C8 C16 50.7(4) . . . . ?
C14 C9 C8 C5 -132.1(3) . . . . ?
C5 C4 C3 C2 -0.2(4) . . . . ?
C3 C4 C5 C6 1.8(3) . . . . ?
C3 C4 C5 C8 -175.4(2) . . . . ?
C6 C5 C8 C16 50.9(3) . . . . ?
C6 C5 C8 C9 -126.3(3) . . . . ?
C6 C7 C2 Cl1 -179.66(19) . . . . ?
C6 C7 C2 C3 1.7(4) . . . . ?
C6 C7 C2 C1 -169.1(4) . . . . ?
C13 C12 C11 C10 -0.1(4) . . . . ?
C21 C16 C17 Cl6 -178.98(17) . . . . ?
C21 C16 C17 C18 -1.0(3) . . . . ?
C21 C16 C8 C9 43.8(4) . . . . ?
C21 C16 C8 C5 -133.3(3) . . . . ?
C21 C20 C19 C18 2.4(3) . . . . ?
C21 C20 C19 C22 -176.0(2) . . . . ?
C21 C20 C19 Cl8 177.8(2) . . . . ?
C11 C10 C9 C14 -1.4(4) . . . . ?
C11 C10 C9 C8 177.7(2) . . . . ?
C11 C12 C13 C14 -0.7(4) . . . . ?
C15 C12 C13 C14 -179.8(2) . . . . ?
C15 C12 C11 C10 179.0(2) . . . . ?
C17 C16 C21 Cl7 -175.67(17) . . . . ?
C17 C16 C21 C20 0.6(3) . . . . ?
C17 C16 C8 C9 -136.4(2) . . . . ?
C17 C16 C8 C5 46.5(3) . . . . ?
C17 C18 C19 C20 -2.9(3) . . . . ?
C17 C18 C19 C22 175.68(19) . . . . ?
C17 C18 C19 Cl8 -177.8(2) . . . . ?
C2 C7 C6 Cl3 175.4(2) . . . . ?
C2 C7 C6 C5 0.0(4) . . . . ?
C8 C16 C21 Cl7 4.2(3) . . . . ?
C8 C16 C21 C20 -179.5(2) . . . . ?
C8 C16 C17 Cl6 1.1(3) . . . . ?
C8 C16 C17 C18 179.1(2) . . . . ?
C8 C9 C14 Cl5 3.8(3) . . . . ?
C8 C9 C14 C13 -178.6(2) . . . . ?
C8 C5 C6 Cl3 0.3(3) . . . . ?
C8 C5 C6 C7 175.5(2) . . . . ?
C19 C18 C17 Cl6 -179.84(14) . . . . ?
C19 C18 C17 C16 2.1(3) . . . . ?
